data_4501257
loop_
_publ_author_name
'Adelani, Pius O.'
'Albrecht-Schmitt, Thomas E.'

_publ_section_title
;
 Heterobimetallic Copper(II) Uranyl Carboxyphenylphosphonates
;
_journal_issue 10
_journal_name_full 'Crystal Growth &amp; Design'
_journal_page_first 4676
_journal_paper_doi 10.1021/cg200978y
_journal_volume 11
_journal_year 2011
_chemical_formula_moiety 'C28 H16 Cu3 O28 P4 U2'
_chemical_formula_sum 'C28 H16 Cu3 O28 P4 U2'
_chemical_formula_weight 1590.97
_chemical_name_systematic
; 
 ? 
;
_space_group_IT_number 2
_symmetry_cell_setting triclinic
_symmetry_space_group_name_Hall '-P 1'
_symmetry_space_group_name_H-M 'P -1'
_atom_sites_solution_hydrogens geom
_atom_sites_solution_primary direct
_atom_sites_solution_secondary difmap
_audit_creation_method SHELXL-97
_cell_angle_alpha 60.8610(10)
_cell_angle_beta 80.4860(10)
_cell_angle_gamma 76.6040(10)
_cell_formula_units_Z 1
_cell_length_a 10.1130(11)
_cell_length_b 10.7154(12)
_cell_length_c 10.7332(12)
_cell_measurement_reflns_used 5214
_cell_measurement_temperature 100(2)
_cell_measurement_theta_max 26.36
_cell_measurement_theta_min 2.21
_cell_volume 986.37(19)
_computing_cell_refinement 'Bruker SAINT'
_computing_data_collection 'Bruker APEX2'
_computing_data_reduction 'Bruker SAINT'
_computing_molecular_graphics 'Bruker SHELXTL'
_computing_publication_material 'Bruker SHELXTL'
_computing_structure_refinement 'SHELXL-97 (Sheldrick, 1997)'
_computing_structure_solution 'SHELXS-97 (Sheldrick, 1990)'
_diffrn_ambient_temperature 100(2)
_diffrn_measured_fraction_theta_full 0.991
_diffrn_measured_fraction_theta_max 0.991
_diffrn_measurement_device_type 'Bruker APEX-II CCD'
_diffrn_measurement_method '\f and \w scans'
_diffrn_radiation_monochromator graphite
_diffrn_radiation_source 'fine-focus sealed tube'
_diffrn_radiation_type MoK\a
_diffrn_radiation_wavelength 0.71073
_diffrn_reflns_av_R_equivalents 0.0265
_diffrn_reflns_av_sigmaI/netI 0.0321
_diffrn_reflns_limit_h_max 12
_diffrn_reflns_limit_h_min -12
_diffrn_reflns_limit_k_max 13
_diffrn_reflns_limit_k_min -13
_diffrn_reflns_limit_l_max 13
_diffrn_reflns_limit_l_min -13
_diffrn_reflns_number 10672
_diffrn_reflns_theta_full 26.38
_diffrn_reflns_theta_max 26.38
_diffrn_reflns_theta_min 2.07
_diffrn_standards_number 0
_exptl_absorpt_coefficient_mu 10.039
_exptl_absorpt_correction_T_max 0.07554
_exptl_absorpt_correction_T_min 0.05985
_exptl_absorpt_correction_type multi-scan
_exptl_absorpt_process_details SHELXPREP
_exptl_crystal_colour 'blueish green'
_exptl_crystal_density_diffrn 2.678
_exptl_crystal_density_method 'not measured'
_exptl_crystal_description tablet
_exptl_crystal_F_000 739
_exptl_crystal_size_max 0.078
_exptl_crystal_size_mid 0.067
_exptl_crystal_size_min 0.063
_refine_diff_density_max 1.973
_refine_diff_density_min -3.652
_refine_diff_density_rms 0.247
_refine_ls_extinction_method none
_refine_ls_goodness_of_fit_ref 0.861
_refine_ls_hydrogen_treatment constr
_refine_ls_matrix_type full
_refine_ls_number_parameters 298
_refine_ls_number_reflns 4008
_refine_ls_number_restraints 0
_refine_ls_restrained_S_all 0.861
_refine_ls_R_factor_all 0.0403
_refine_ls_R_factor_gt 0.0322
_refine_ls_shift/su_max 0.000
_refine_ls_shift/su_mean 0.000
_refine_ls_structure_factor_coef Fsqd
_refine_ls_weighting_details 'calc w=1/[\s^2^(Fo^2^)+(0.0946P)^2^+7.6046P] where P=(Fo^2^+2Fc^2^)/3'
_refine_ls_weighting_scheme calc
_refine_ls_wR_factor_gt 0.1029
_refine_ls_wR_factor_ref 0.1123
_reflns_number_gt 3379
_reflns_number_total 4008
_reflns_threshold_expression >2sigma(I)
_cod_data_source_file cg200978y_si_002.cif
_cod_data_source_block p-1
_cod_database_code 4501257

loop_
_symmetry_equiv_pos_as_xyz
'x, y, z'
'-x, -y, -z'

loop_
_atom_site_label
_atom_site_type_symbol
_atom_site_fract_x
_atom_site_fract_y
_atom_site_fract_z
_atom_site_U_iso_or_equiv
_atom_site_adp_type
_atom_site_occupancy
_atom_site_symmetry_multiplicity
_atom_site_calc_flag
_atom_site_refinement_flags
U1 U 0.5000 0.0000 0.0000 0.00849(12) Uani 1 2 d S
U2 U -0.5000 0.0000 0.5000 0.00973(13) Uani 1 2 d S
Cu1 Cu 0.03369(10) -0.00652(9) 0.22679(10) 0.0151(2) Uani 1 1 d .
Cu2 Cu 0.0000 0.0000 0.5000 0.0333(4) Uani 1 2 d S
P1 P 0.31605(18) -0.14759(19) 0.34839(19) 0.0103(4) Uani 1 1 d .
P2 P -0.27046(18) 0.0788(2) 0.18355(19) 0.0102(4) Uani 1 1 d .
O1 O 0.6252(5) -0.1588(5) 0.0256(5) 0.0136(10) Uani 1 1 d .
O2 O -0.5977(5) 0.1605(6) 0.3729(5) 0.0182(11) Uani 1 1 d .
O3 O 0.3872(5) -0.1312(5) 0.2064(5) 0.0147(10) Uani 1 1 d .
O4 O 0.4105(5) -0.1371(6) 0.4381(5) 0.0162(11) Uani 1 1 d .
O5 O 0.1832(5) -0.0382(6) 0.3323(6) 0.0155(11) Uani 1 1 d .
O6 O -0.3108(5) 0.0241(6) 0.3424(5) 0.0157(11) Uani 1 1 d .
O7 O -0.1296(5) -0.0025(5) 0.1592(5) 0.0129(10) Uani 1 1 d .
O8 O -0.3761(5) 0.0570(5) 0.1136(5) 0.0155(11) Uani 1 1 d .
O9 O 0.1185(5) -0.1739(6) 0.1909(6) 0.0199(12) Uani 1 1 d .
O10 O 0.0661(7) -0.3785(7) 0.2296(7) 0.0292(14) Uani 1 1 d .
O11 O -0.0638(5) 0.1306(6) 0.3040(5) 0.0154(11) Uani 1 1 d .
O12 O -0.0397(7) 0.3454(7) 0.2718(7) 0.0309(15) Uani 1 1 d .
O13W O 0.0959(6) 0.1563(6) -0.0060(6) 0.0186(12) Uani 1 1 d .
O14W O -0.0806(6) -0.1505(6) 0.4970(7) 0.0233(13) Uani 1 1 d .
C1 C 0.2812(7) -0.3334(8) 0.4447(8) 0.0150(15) Uani 1 1 d .
C2 C 0.2032(8) -0.3928(8) 0.3989(9) 0.0191(16) Uani 1 1 d .
C3 C 0.1921(10) -0.5416(10) 0.4785(10) 0.030(2) Uani 1 1 d .
H3A H 0.1394 -0.5819 0.4464 0.036 Uiso 1 1 calc R
C4 C 0.2594(11) -0.6278(9) 0.6043(10) 0.036(2) Uani 1 1 d .
H4A H 0.2515 -0.7273 0.6592 0.043 Uiso 1 1 calc R
C5 C 0.3378(10) -0.5695(10) 0.6501(9) 0.033(2) Uani 1 1 d .
H5A H 0.3845 -0.6295 0.7354 0.040 Uiso 1 1 calc R
C6 C 0.3484(9) -0.4242(9) 0.5722(9) 0.0240(18) Uani 1 1 d .
H6A H 0.4017 -0.3851 0.6051 0.029 Uiso 1 1 calc R
C7 C 0.1254(8) -0.3060(8) 0.2665(8) 0.0173(16) Uani 1 1 d .
C8 C -0.2673(7) 0.2731(8) 0.0913(8) 0.0141(15) Uani 1 1 d .
C9 C -0.1855(8) 0.3458(8) 0.1186(8) 0.0149(15) Uani 1 1 d .
C10 C -0.1907(9) 0.4943(9) 0.0363(9) 0.0216(17) Uani 1 1 d .
H10A H -0.1355 0.5415 0.0574 0.026 Uiso 1 1 calc R
C11 C -0.2749(9) 0.5744(9) -0.0758(9) 0.0239(18) Uani 1 1 d .
H11A H -0.2774 0.6760 -0.1318 0.029 Uiso 1 1 calc R
C12 C -0.3551(9) 0.5063(9) -0.1059(9) 0.0243(18) Uani 1 1 d .
H12A H -0.4121 0.5611 -0.1839 0.029 Uiso 1 1 calc R
C13 C -0.3537(8) 0.3555(8) -0.0219(9) 0.0192(16) Uani 1 1 d .
H13A H -0.4114 0.3099 -0.0421 0.023 Uiso 1 1 calc R
C14 C -0.0893(8) 0.2712(8) 0.2378(8) 0.0159(15) Uani 1 1 d .

loop_
_atom_site_aniso_label
_atom_site_aniso_U_11
_atom_site_aniso_U_22
_atom_site_aniso_U_33
_atom_site_aniso_U_23
_atom_site_aniso_U_13
_atom_site_aniso_U_12
U1 0.00747(19) 0.01062(19) 0.00703(19) -0.00363(15) -0.00018(13) -0.00233(13)
U2 0.0087(2) 0.0127(2) 0.00668(19) -0.00338(15) -0.00010(13) -0.00280(14)
Cu1 0.0120(4) 0.0160(5) 0.0204(5) -0.0109(4) -0.0050(3) 0.0004(3)
Cu2 0.0371(9) 0.0338(9) 0.0289(8) -0.0136(7) -0.0042(7) -0.0072(7)
P1 0.0108(8) 0.0107(8) 0.0090(8) -0.0040(7) 0.0003(7) -0.0030(7)
P2 0.0086(8) 0.0144(9) 0.0087(8) -0.0057(7) -0.0001(7) -0.0034(7)
O1 0.015(2) 0.013(2) 0.011(2) -0.004(2) 0.001(2) -0.0037(19)
O2 0.019(3) 0.020(3) 0.014(3) -0.006(2) -0.005(2) -0.003(2)
O3 0.016(3) 0.020(3) 0.006(2) -0.004(2) 0.0045(19) -0.008(2)
O4 0.015(3) 0.018(3) 0.015(3) -0.009(2) -0.006(2) 0.001(2)
O5 0.010(3) 0.018(3) 0.019(3) -0.011(2) -0.002(2) 0.002(2)
O6 0.011(2) 0.028(3) 0.012(2) -0.011(2) 0.006(2) -0.010(2)
O7 0.011(2) 0.016(2) 0.013(2) -0.009(2) 0.0013(19) -0.0008(19)
O8 0.017(3) 0.017(3) 0.016(3) -0.009(2) -0.001(2) -0.007(2)
O9 0.020(3) 0.020(3) 0.026(3) -0.016(3) -0.004(2) -0.001(2)
O10 0.031(3) 0.032(3) 0.036(4) -0.021(3) -0.001(3) -0.016(3)
O11 0.014(3) 0.020(3) 0.013(3) -0.008(2) -0.007(2) 0.004(2)
O12 0.048(4) 0.020(3) 0.029(3) -0.007(3) -0.015(3) -0.015(3)
O13W 0.016(3) 0.024(3) 0.017(3) -0.011(2) 0.002(2) -0.005(2)
O14W 0.023(3) 0.021(3) 0.031(3) -0.015(3) -0.011(3) -0.002(2)
C1 0.012(3) 0.012(3) 0.015(4) -0.004(3) 0.002(3) -0.001(3)
C2 0.021(4) 0.015(4) 0.021(4) -0.010(3) 0.006(3) -0.004(3)
C3 0.037(5) 0.023(4) 0.028(5) -0.006(4) 0.002(4) -0.015(4)
C4 0.048(6) 0.011(4) 0.036(5) -0.004(4) 0.012(4) -0.011(4)
C5 0.038(5) 0.025(5) 0.016(4) 0.003(4) 0.003(4) -0.001(4)
C6 0.022(4) 0.023(4) 0.019(4) -0.006(3) 0.003(3) -0.001(3)
C7 0.015(4) 0.020(4) 0.019(4) -0.012(3) 0.005(3) -0.004(3)
C8 0.011(3) 0.018(4) 0.016(4) -0.011(3) 0.002(3) -0.003(3)
C9 0.014(3) 0.015(4) 0.013(4) -0.005(3) -0.003(3) 0.000(3)
C10 0.023(4) 0.018(4) 0.023(4) -0.008(3) 0.000(3) -0.005(3)
C11 0.032(5) 0.016(4) 0.019(4) -0.007(3) -0.003(4) 0.001(3)
C12 0.028(4) 0.016(4) 0.022(4) -0.005(3) -0.005(4) 0.001(3)
C13 0.016(4) 0.018(4) 0.023(4) -0.007(3) -0.008(3) 0.000(3)
C14 0.014(4) 0.017(4) 0.018(4) -0.008(3) 0.000(3) -0.004(3)

loop_
_atom_type_symbol
_atom_type_description
_atom_type_scat_dispersion_real
_atom_type_scat_dispersion_imag
_atom_type_scat_source
C C 0.0033 0.0016 'International Tables Vol C Tables 4.2.6.8 and 6.1.1.4'
H H 0.0000 0.0000 'International Tables Vol C Tables 4.2.6.8 and 6.1.1.4'
O O 0.0106 0.0060 'International Tables Vol C Tables 4.2.6.8 and 6.1.1.4'
P P 0.1023 0.0942 'International Tables Vol C Tables 4.2.6.8 and 6.1.1.4'
Cu Cu 0.3201 1.2651 'International Tables Vol C Tables 4.2.6.8 and 6.1.1.4'
U U -9.6767 9.6646 'International Tables Vol C Tables 4.2.6.8 and 6.1.1.4'

loop_
_geom_angle_atom_site_label_1
_geom_angle_atom_site_label_2
_geom_angle_atom_site_label_3
_geom_angle
_geom_angle_site_symmetry_1
_geom_angle_site_symmetry_3
O1 U1 O1 179.999(1) . 2_655
O1 U1 O8 89.3(2) . 2
O1 U1 O8 90.7(2) 2_655 2
O1 U1 O8 90.7(2) . 1_655
O1 U1 O8 89.3(2) 2_655 1_655
O8 U1 O8 180.0 2 1_655
O1 U1 O3 89.7(2) . 2_655
O1 U1 O3 90.3(2) 2_655 2_655
O8 U1 O3 91.19(18) 2 2_655
O8 U1 O3 88.81(18) 1_655 2_655
O1 U1 O3 90.3(2) . .
O1 U1 O3 89.7(2) 2_655 .
O8 U1 O3 88.81(18) 2 .
O8 U1 O3 91.19(18) 1_655 .
O3 U1 O3 180.000(2) 2_655 .
O2 U2 O2 179.998(1) . 2_456
O2 U2 O4 89.7(2) . 2_556
O2 U2 O4 90.3(2) 2_456 2_556
O2 U2 O4 90.3(2) . 1_455
O2 U2 O4 89.7(2) 2_456 1_455
O4 U2 O4 180.0 2_556 1_455
O2 U2 O6 87.5(2) . 2_456
O2 U2 O6 92.5(2) 2_456 2_456
O4 U2 O6 95.74(18) 2_556 2_456
O4 U2 O6 84.26(18) 1_455 2_456
O2 U2 O6 92.5(2) . .
O2 U2 O6 87.5(2) 2_456 .
O4 U2 O6 84.26(18) 2_556 .
O4 U2 O6 95.74(18) 1_455 .
O6 U2 O6 180.0 2_456 .
O7 Cu1 O5 168.1(2) . .
O7 Cu1 O9 88.3(2) . .
O5 Cu1 O9 91.3(2) . .
O7 Cu1 O11 91.4(2) . .
O5 Cu1 O11 86.5(2) . .
O9 Cu1 O11 167.9(2) . .
O7 Cu1 O13W 88.4(2) . .
O5 Cu1 O13W 103.5(2) . .
O9 Cu1 O13W 91.0(2) . .
O11 Cu1 O13W 101.1(2) . .
O7 Cu1 Cu2 114.67(15) . .
O5 Cu1 Cu2 56.82(16) . .
O9 Cu1 Cu2 127.30(17) . .
O11 Cu1 Cu2 42.70(14) . .
O13W Cu1 Cu2 133.46(14) . .
O14W Cu2 O14W 180.0 2_556 .
O14W Cu2 O11 93.3(2) 2_556 .
O14W Cu2 O11 86.7(2) . .
O14W Cu2 O11 86.7(2) 2_556 2_556
O14W Cu2 O11 93.3(2) . 2_556
O11 Cu2 O11 179.999(1) . 2_556
O14W Cu2 Cu1 115.62(19) 2_556 .
O14W Cu2 Cu1 64.38(19) . .
O11 Cu2 Cu1 43.37(14) . .
O11 Cu2 Cu1 136.63(14) 2_556 .
O14W Cu2 Cu1 64.38(19) 2_556 2_556
O14W Cu2 Cu1 115.62(19) . 2_556
O11 Cu2 Cu1 136.63(14) . 2_556
O11 Cu2 Cu1 43.37(14) 2_556 2_556
Cu1 Cu2 Cu1 180.0 . 2_556
O3 P1 O4 111.1(3) . .
O3 P1 O5 113.3(3) . .
O4 P1 O5 109.9(3) . .
O3 P1 C1 105.6(3) . .
O4 P1 C1 106.4(3) . .
O5 P1 C1 110.3(3) . .
O8 P2 O6 109.4(3) . .
O8 P2 O7 109.0(3) . .
O6 P2 O7 111.4(3) . .
O8 P2 C8 106.1(3) . .
O6 P2 C8 111.8(3) . .
O7 P2 C8 108.8(3) . .
P1 O3 U1 149.4(3) . .
P1 O4 U2 149.8(3) . 1_655
P1 O5 Cu1 126.1(3) . .
P2 O6 U2 141.4(3) . .
P2 O7 Cu1 124.3(3) . .
P2 O8 U1 169.6(3) . 1_455
C7 O9 Cu1 132.1(5) . .
C14 O11 Cu2 128.3(5) . .
C14 O11 Cu1 128.5(5) . .
Cu2 O11 Cu1 93.9(2) . .
C2 C1 C6 118.6(7) . .
C2 C1 P1 126.1(6) . .
C6 C1 P1 115.2(6) . .
C1 C2 C3 120.6(8) . .
C1 C2 C7 123.2(7) . .
C3 C2 C7 116.2(8) . .
C4 C3 C2 119.2(9) . .
C4 C3 H3A 120.4 . .
C2 C3 H3A 120.4 . .
C5 C4 C3 120.4(8) . .
C5 C4 H4A 119.8 . .
C3 C4 H4A 119.8 . .
C4 C5 C6 120.3(9) . .
C4 C5 H5A 119.9 . .
C6 C5 H5A 119.9 . .
C5 C6 C1 120.9(9) . .
C5 C6 H6A 119.5 . .
C1 C6 H6A 119.5 . .
O9 C7 O10 119.7(7) . .
O9 C7 C2 123.8(7) . .
O10 C7 C2 116.5(7) . .
C13 C8 C9 117.9(7) . .
C13 C8 P2 114.9(5) . .
C9 C8 P2 127.2(6) . .
C10 C9 C8 120.9(7) . .
C10 C9 C14 115.6(7) . .
C8 C9 C14 123.5(7) . .
C11 C10 C9 120.8(8) . .
C11 C10 H10A 119.6 . .
C9 C10 H10A 119.6 . .
C12 C11 C10 119.6(8) . .
C12 C11 H11A 120.2 . .
C10 C11 H11A 120.2 . .
C11 C12 C13 120.7(8) . .
C11 C12 H12A 119.7 . .
C13 C12 H12A 119.7 . .
C8 C13 C12 120.1(7) . .
C8 C13 H13A 120.0 . .
C12 C13 H13A 120.0 . .
O12 C14 O11 122.0(7) . .
O12 C14 C9 119.5(7) . .
O11 C14 C9 118.5(6) . .

loop_
_geom_bond_atom_site_label_1
_geom_bond_atom_site_label_2
_geom_bond_distance
_geom_bond_site_symmetry_2
U1 O1 1.799(5) .
U1 O1 1.799(5) 2_655
U1 O8 2.239(5) 2
U1 O8 2.239(5) 1_655
U1 O3 2.249(5) 2_655
U1 O3 2.249(5) .
U2 O2 1.780(5) .
U2 O2 1.780(5) 2_456
U2 O4 2.276(5) 2_556
U2 O4 2.276(5) 1_455
U2 O6 2.307(5) 2_456
U2 O6 2.307(5) .
Cu1 O7 1.895(5) .
Cu1 O5 1.907(5) .
Cu1 O9 1.988(5) .
Cu1 O11 2.016(5) .
Cu1 O13W 2.329(6) .
Cu1 Cu2 2.9288(10) .
Cu2 O14W 1.984(6) 2_556
Cu2 O14W 1.984(6) .
Cu2 O11 1.991(5) .
Cu2 O11 1.991(5) 2_556
Cu2 Cu1 2.9288(10) 2_556
P1 O3 1.519(5) .
P1 O4 1.521(5) .
P1 O5 1.536(5) .
P1 C1 1.832(7) .
P2 O8 1.521(5) .
P2 O6 1.525(5) .
P2 O7 1.543(5) .
P2 C8 1.824(8) .
O4 U2 2.276(5) 1_655
O8 U1 2.239(5) 1_455
O9 C7 1.233(10) .
O10 C7 1.309(10) .
O11 C14 1.295(9) .
O12 C14 1.244(10) .
C1 C2 1.391(11) .
C1 C6 1.409(11) .
C2 C3 1.417(11) .
C2 C7 1.498(11) .
C3 C4 1.392(14) .
C3 H3A 0.9500 .
C4 C5 1.385(15) .
C4 H4A 0.9500 .
C5 C6 1.384(12) .
C5 H5A 0.9500 .
C6 H6A 0.9500 .
C8 C13 1.403(10) .
C8 C9 1.407(10) .
C9 C10 1.387(11) .
C9 C14 1.508(10) .
C10 C11 1.380(12) .
C10 H10A 0.9500 .
C11 C12 1.373(12) .
C11 H11A 0.9500 .
C12 C13 1.414(11) .
C12 H12A 0.9500 .
C13 H13A 0.9500 .
